data_1503944
loop_
_publ_author_name
'Picon, Sylvain'
'Tran, Huu Dau Elise'
'Martin, Marie-Th\'er\`ese'
'Retailleau, Pascal'
'Zaparucha, Anne'
'Al-Mourabit, Ali'

_publ_section_title
;
 Biomimetically inspired short access to the 2-aminoimidazole-fused
 tetracyclic core of (+/-)-dibromoagelaspongin.
;
_journal_issue 12
_journal_name_full 'Organic letters'
_journal_page_first 2523
_journal_page_last 2526
_journal_paper_doi 10.1021/ol900745c
_journal_volume 11
_journal_year 2009
_chemical_formula_moiety 'C14 H10 D3 Br2 N5 O3, D2 O'
_chemical_formula_sum 'C14 H10 Br2 D5 N5 O4'
_chemical_formula_weight 482.12
_chemical_name_systematic
; 
 2,3-dibromo-6,6-deuterated dihydroxy-4a-(pyrimidin-2-yl deuterated amino)
-5,6,7,8-tetrahydro-4aH, 10Hpyrrolo[1',2':3,4]imidazo[1,2-a]pyridin-10-one
deuterated hydrate
;
_space_group_IT_number 14
_symmetry_cell_setting monoclinic
_symmetry_space_group_name_Hall '-P 2ybc'
_symmetry_space_group_name_H-M 'P 1 21/c 1'
_atom_sites_solution_hydrogens difmap
_atom_sites_solution_primary direct
_atom_sites_solution_secondary difmap
_audit_creation_method SHELXL-97
_cell_angle_alpha 90.00
_cell_angle_beta 118.03(2)
_cell_angle_gamma 90.00
_cell_formula_units_Z 4
_cell_length_a 11.905(4)
_cell_length_b 13.448(5)
_cell_length_c 12.532(5)
_cell_measurement_reflns_used 4894
_cell_measurement_temperature 293(2)
_cell_measurement_theta_max 19.78
_cell_measurement_theta_min 0.41
_cell_volume 1771.0(12)
_computing_cell_refinement 'DENZO (Otwinowski & Minor, 1997) COLLECT (Nonius B.V., 1999)'
_computing_data_collection 'DENZO (Otwinowski & Minor, 1997) COLLECT (Nonius B.V., 1999)'
_computing_data_reduction 'SCALEPACK (Otwinowski & Minor, 1997)'
_computing_molecular_graphics 'PLATON (Spek, 1980-2004)'
_computing_publication_material 'SHELXL-97 (Sheldrick, 1997)'
_computing_structure_refinement 'SHELXL-97 (Sheldrick, 1997)'
_computing_structure_solution 'SHELXS-97 (Sheldrick, 1990)'
_diffrn_ambient_temperature 293(2)
_diffrn_measured_fraction_theta_full 0.986
_diffrn_measured_fraction_theta_max 0.986
_diffrn_measurement_device_type 'Nonius kappa-CCD diffractometer'
_diffrn_measurement_method 'phi and omega scans'
_diffrn_radiation_monochromator graphite
_diffrn_radiation_source 'fine-focus sealed tube'
_diffrn_radiation_type MoK\a
_diffrn_radiation_wavelength 0.71069
_diffrn_reflns_av_R_equivalents 0.0880
_diffrn_reflns_av_sigmaI/netI 0.1190
_diffrn_reflns_limit_h_max 11
_diffrn_reflns_limit_h_min -11
_diffrn_reflns_limit_k_max 12
_diffrn_reflns_limit_k_min -12
_diffrn_reflns_limit_l_max 11
_diffrn_reflns_limit_l_min -11
_diffrn_reflns_number 6127
_diffrn_reflns_theta_full 19.60
_diffrn_reflns_theta_max 19.60
_diffrn_reflns_theta_min 2.38
_diffrn_standards_number 0
_exptl_absorpt_coefficient_mu 4.607
_exptl_absorpt_correction_T_max 0.794
_exptl_absorpt_correction_T_min 0.637
_exptl_absorpt_correction_type multi-scan
_exptl_absorpt_process_details 'Scalepack (Otwinowski & Minor, 1997)'
_exptl_crystal_colour colourless
_exptl_crystal_density_diffrn 1.808
_exptl_crystal_density_method 'not measured'
_exptl_crystal_description needle
_exptl_crystal_F_000 944
_exptl_crystal_size_max 0.25
_exptl_crystal_size_mid 0.05
_exptl_crystal_size_min 0.05
_refine_diff_density_max 0.774
_refine_diff_density_min -0.406
_refine_diff_density_rms 0.098
_refine_ls_extinction_method none
_refine_ls_goodness_of_fit_ref 1.032
_refine_ls_hydrogen_treatment constr
_refine_ls_matrix_type full
_refine_ls_number_parameters 226
_refine_ls_number_reflns 1529
_refine_ls_number_restraints 88
_refine_ls_restrained_S_all 1.003
_refine_ls_R_factor_all 0.1109
_refine_ls_R_factor_gt 0.0558
_refine_ls_shift/su_max 0.000
_refine_ls_shift/su_mean 0.000
_refine_ls_structure_factor_coef Fsqd
_refine_ls_weighting_details 'calc w=1/[\s^2^(Fo^2^)+(0.0559P)^2^+1.9885P] where P=(Fo^2^+2Fc^2^)/3'
_refine_ls_weighting_scheme calc
_refine_ls_wR_factor_gt 0.1159
_refine_ls_wR_factor_ref 0.1376
_reflns_number_gt 955
_reflns_number_total 1529
_reflns_threshold_expression >2sigma(I)
_cod_data_source_file ol900745c_si_002.cif
_cod_data_source_block compound_32_CCDC_694748
_cod_original_cell_volume 1771.0(11)
_cod_original_sg_symbol_H-M 'P 21/c'
_cod_original_formula_sum 'C14 H10 D5 Br2 N5 O4'
_cod_database_code 1503944

loop_
_symmetry_equiv_pos_as_xyz
'x, y, z'
'-x, y+1/2, -z+1/2'
'-x, -y, -z'
'x, -y-1/2, z-1/2'

loop_
_atom_site_label
_atom_site_type_symbol
_atom_site_fract_x
_atom_site_fract_y
_atom_site_fract_z
_atom_site_U_iso_or_equiv
_atom_site_adp_type
_atom_site_occupancy
_atom_site_symmetry_multiplicity
_atom_site_calc_flag
_atom_site_refinement_flags
Br1 Br 1.10699(16) 0.14287(13) 0.94937(13) 0.0714(7) Uani 1 1 d .
Br2 Br 0.98857(15) 0.28930(12) 0.67428(13) 0.0625(6) Uani 1 1 d .
O1 O 0.5242(9) 0.0584(7) 0.6679(7) 0.053(3) Uani 1 1 d .
O2 O 0.7019(9) 0.3841(6) 0.5156(7) 0.045(3) Uani 1 1 d .
D2 D 0.6743 0.4409 0.4986 0.054 Uiso 1 1 calc R
O3 O 0.5857(8) 0.3444(6) 0.6179(7) 0.044(3) Uani 1 1 d .
D3 D 0.6519 0.3619 0.6765 0.053 Uiso 1 1 calc R
N1 N 0.5672(10) 0.1454(8) 0.5358(9) 0.040(3) Uani 1 1 d .
N2 N 0.7677(10) 0.1974(7) 0.6626(8) 0.034(3) Uani 1 1 d U
N3 N 0.7020(10) 0.1930(8) 0.4482(8) 0.037(3) Uani 1 1 d .
D3B D 0.7091 0.2388 0.4085 0.045 Uiso 1 1 d R
N4 N 0.7740(11) 0.0335(8) 0.5190(8) 0.046(3) Uani 1 1 d U
N5 N 0.7763(11) 0.0969(8) 0.3420(9) 0.048(3) Uani 1 1 d U
C1 C 0.8324(13) 0.1054(10) 0.8315(11) 0.048(4) Uani 1 1 d U
H1 H 0.8345 0.0639 0.8918 0.058 Uiso 1 1 calc R
C2 C 0.9354(14) 0.1551(10) 0.8271(11) 0.050(4) Uani 1 1 d U
C3 C 0.8959(12) 0.2087(9) 0.7244(11) 0.036(3) Uani 1 1 d U
C4 C 0.7283(14) 0.1336(9) 0.7249(11) 0.039(3) Uani 1 1 d U
C5 C 0.5975(16) 0.1053(10) 0.6468(12) 0.041(4) Uani 1 1 d .
C6 C 0.6628(13) 0.2149(10) 0.5376(10) 0.040(4) Uani 1 1 d .
C7 C 0.6101(14) 0.3233(10) 0.5176(11) 0.038(4) Uani 1 1 d .
C8 C 0.4861(13) 0.3280(10) 0.4047(11) 0.049(4) Uani 1 1 d .
H8A H 0.4995 0.3122 0.3360 0.059 Uiso 1 1 calc R
H8B H 0.4526 0.3951 0.3939 0.059 Uiso 1 1 calc R
C9 C 0.3879(14) 0.2548(12) 0.4085(11) 0.063(5) Uani 1 1 d .
H9A H 0.3683 0.2737 0.4727 0.076 Uiso 1 1 calc R
H9B H 0.3098 0.2571 0.3325 0.076 Uiso 1 1 calc R
C10 C 0.4421(13) 0.1503(11) 0.4307(10) 0.055(4) Uani 1 1 d .
H10A H 0.3847 0.1059 0.4425 0.065 Uiso 1 1 calc R
H10B H 0.4481 0.1279 0.3600 0.065 Uiso 1 1 calc R
C11 C 0.7528(12) 0.1056(10) 0.4335(11) 0.035(3) Uani 1 1 d U
C12 C 0.8272(15) -0.0485(11) 0.5006(12) 0.060(4) Uani 1 1 d U
H12 H 0.8494 -0.0988 0.5579 0.072 Uiso 1 1 calc R
C13 C 0.8512(15) -0.0646(11) 0.4083(13) 0.066(5) Uani 1 1 d U
H13 H 0.8846 -0.1245 0.3987 0.079 Uiso 1 1 calc R
C14 C 0.8235(14) 0.0122(11) 0.3289(12) 0.058(4) Uani 1 1 d U
H14 H 0.8387 0.0044 0.2631 0.069 Uiso 1 1 calc R
O4W O 0.6152(9) 0.5492(6) 0.3817(7) 0.059(3) Uani 1 1 d .
D4A D 0.5648 0.5956 0.3955 0.071 Uiso 1 1 d R
D4B D 0.5635 0.5208 0.3077 0.071 Uiso 1 1 d R

loop_
_atom_site_aniso_label
_atom_site_aniso_U_11
_atom_site_aniso_U_22
_atom_site_aniso_U_33
_atom_site_aniso_U_23
_atom_site_aniso_U_13
_atom_site_aniso_U_12
Br1 0.0497(12) 0.0919(13) 0.0572(9) 0.0111(9) 0.0123(8) 0.0100(10)
Br2 0.0539(12) 0.0681(12) 0.0687(10) 0.0073(8) 0.0315(9) -0.0010(10)
O1 0.053(8) 0.062(7) 0.040(5) 0.010(5) 0.018(5) -0.011(6)
O2 0.050(7) 0.024(6) 0.064(6) 0.002(4) 0.030(5) 0.003(5)
O3 0.036(6) 0.058(6) 0.041(5) -0.012(5) 0.021(5) 0.002(5)
N1 0.036(8) 0.036(7) 0.045(8) -0.001(6) 0.017(7) -0.007(7)
N2 0.028(6) 0.046(7) 0.036(6) 0.007(5) 0.022(5) 0.007(6)
N3 0.050(8) 0.032(7) 0.035(6) 0.005(5) 0.024(6) 0.013(6)
N4 0.060(9) 0.041(7) 0.043(6) 0.002(5) 0.030(6) 0.008(6)
N5 0.063(9) 0.053(7) 0.044(6) 0.000(6) 0.037(6) 0.008(6)
C1 0.051(9) 0.055(10) 0.042(7) 0.009(6) 0.024(7) 0.014(7)
C2 0.039(8) 0.049(9) 0.046(8) 0.015(6) 0.006(7) 0.016(7)
C3 0.030(7) 0.034(8) 0.046(7) 0.003(6) 0.021(6) 0.001(7)
C4 0.050(8) 0.041(9) 0.031(7) -0.003(6) 0.024(6) -0.012(7)
C5 0.069(14) 0.024(9) 0.043(10) 0.003(7) 0.036(10) -0.014(8)
C6 0.048(10) 0.046(10) 0.026(8) 0.000(7) 0.017(8) 0.025(9)
C7 0.034(10) 0.043(11) 0.047(9) 0.003(7) 0.028(9) 0.012(8)
C8 0.035(10) 0.058(11) 0.043(9) 0.010(7) 0.009(8) 0.000(8)
C9 0.034(10) 0.099(14) 0.038(8) -0.002(8) 0.001(7) 0.021(11)
C10 0.042(11) 0.080(13) 0.037(9) -0.008(8) 0.015(8) -0.004(10)
C11 0.032(9) 0.037(8) 0.042(8) -0.004(6) 0.022(7) -0.005(7)
C12 0.077(12) 0.051(9) 0.053(8) 0.007(7) 0.033(8) 0.019(8)
C13 0.081(12) 0.056(9) 0.073(10) -0.006(7) 0.046(9) 0.029(9)
C14 0.062(11) 0.065(10) 0.050(8) -0.009(7) 0.029(8) 0.006(8)
O4W 0.069(8) 0.045(6) 0.048(5) -0.013(4) 0.016(5) 0.006(5)

loop_
_atom_type_symbol
_atom_type_description
_atom_type_scat_dispersion_real
_atom_type_scat_dispersion_imag
_atom_type_scat_source
C C 0.0033 0.0016 'International Tables Vol C Tables 4.2.6.8 and 6.1.1.4'
H H 0.0000 0.0000 'International Tables Vol C Tables 4.2.6.8 and 6.1.1.4'
Br Br -0.2901 2.4595 'International Tables Vol C Tables 4.2.6.8 and 6.1.1.4'
O O 0.0106 0.0060 'International Tables Vol C Tables 4.2.6.8 and 6.1.1.4'
N N 0.0061 0.0033 'International Tables Vol C Tables 4.2.6.8 and 6.1.1.4'

loop_
_geom_angle_atom_site_label_1
_geom_angle_atom_site_label_2
_geom_angle_atom_site_label_3
_geom_angle
C7 O2 D2 109.5
C7 O3 D3 109.5
C5 N1 C10 127.3(13)
C5 N1 C6 113.8(11)
C10 N1 C6 116.3(11)
C3 N2 C4 109.7(10)
C3 N2 C6 137.9(11)
C4 N2 C6 110.6(11)
C11 N3 C6 127.3(11)
C11 N3 D3B 112.6
C6 N3 D3B 119.0
C12 N4 C11 111.9(12)
C11 N5 C14 117.9(12)
C4 C1 C2 103.4(12)
C4 C1 H1 128.3
C2 C1 H1 128.3
C3 C2 C1 111.6(12)
C3 C2 Br1 125.1(12)
C1 C2 Br1 123.3(10)
C2 C3 N2 106.1(12)
C2 C3 Br2 129.7(11)
N2 C3 Br2 124.1(9)
N2 C4 C1 109.2(13)
N2 C4 C5 108.9(11)
C1 C4 C5 140.6(13)
O1 C5 N1 123.8(14)
O1 C5 C4 130.5(13)
N1 C5 C4 105.6(13)
N3 C6 N1 113.2(11)
N3 C6 N2 111.6(11)
N1 C6 N2 100.2(10)
N3 C6 C7 108.6(11)
N1 C6 C7 110.1(11)
N2 C6 C7 113.0(10)
O2 C7 O3 112.7(10)
O2 C7 C8 113.5(11)
O3 C7 C8 107.6(11)
O2 C7 C6 107.2(11)
O3 C7 C6 105.9(10)
C8 C7 C6 109.7(11)
C7 C8 C9 111.7(11)
C7 C8 H8A 109.3
C9 C8 H8A 109.3
C7 C8 H8B 109.3
C9 C8 H8B 109.3
H8A C8 H8B 107.9
C10 C9 C8 109.5(12)
C10 C9 H9A 109.8
C8 C9 H9A 109.8
C10 C9 H9B 109.8
C8 C9 H9B 109.8
H9A C9 H9B 108.2
N1 C10 C9 112.0(11)
N1 C10 H10A 109.2
C9 C10 H10A 109.2
N1 C10 H10B 109.2
C9 C10 H10B 109.2
H10A C10 H10B 107.9
N5 C11 N3 118.9(12)
N5 C11 N4 125.6(13)
N3 C11 N4 115.5(12)
C13 C12 N4 126.4(13)
C13 C12 H12 116.8
N4 C12 H12 116.8
C12 C13 C14 115.7(14)
C12 C13 H13 122.2
C14 C13 H13 122.2
N5 C14 C13 122.5(15)
N5 C14 H14 118.8
C13 C14 H14 118.8
D4A O4W D4B 106.2

loop_
_geom_bond_atom_site_label_1
_geom_bond_atom_site_label_2
_geom_bond_distance
Br1 C2 1.899(13)
Br2 C3 1.854(13)
O1 C5 1.202(15)
O2 C7 1.375(15)
O2 D2 0.8200
O3 C7 1.445(15)
O3 D3 0.8200
N1 C5 1.372(15)
N1 C10 1.454(14)
N1 C6 1.464(17)
N2 C3 1.358(15)
N2 C4 1.381(15)
N2 C6 1.493(14)
N3 C11 1.372(15)
N3 C6 1.433(15)
N3 D3B 0.8203
N4 C12 1.344(16)
N4 C11 1.378(15)
N5 C11 1.307(15)
N5 C14 1.314(16)
C1 C4 1.382(17)
C1 C2 1.420(19)
C1 H1 0.9300
C2 C3 1.353(16)
C4 C5 1.447(19)
C6 C7 1.560(17)
C7 C8 1.491(15)
C8 C9 1.546(18)
C8 H8A 0.9700
C8 H8B 0.9700
C9 C10 1.516(18)
C9 H9A 0.9700
C9 H9B 0.9700
C10 H10A 0.9700
C10 H10B 0.9700
C12 C13 1.333(19)
C12 H12 0.9300
C13 C14 1.364(19)
C13 H13 0.9300
C14 H14 0.9300
O4W D4A 0.9372
O4W D4B 0.9205

loop_
_geom_hbond_atom_site_label_D
_geom_hbond_atom_site_label_H
_geom_hbond_atom_site_label_A
_geom_hbond_distance_DH
_geom_hbond_distance_HA
_geom_hbond_distance_DA
_geom_hbond_angle_DHA
_geom_hbond_site_symmetry_A
O3 D3 N5 0.82 1.98 2.770(13) 161.9 4_566
O2 D2 O4W 0.82 1.95 2.680(11) 148.3 .
O4W D4A O3 0.94 1.90 2.789(13) 157.9 3_666
O4W D4B O1 0.92 1.91 2.778(12) 156.1 4_565

loop_
_geom_torsion_atom_site_label_1
_geom_torsion_atom_site_label_2
_geom_torsion_atom_site_label_3
_geom_torsion_atom_site_label_4
_geom_torsion
C4 C1 C2 C3 -0.5(17)
C4 C1 C2 Br1 -178.7(9)
C1 C2 C3 N2 1.7(16)
Br1 C2 C3 N2 179.9(9)
C1 C2 C3 Br2 178.4(10)
Br1 C2 C3 Br2 -3(2)
C4 N2 C3 C2 -2.3(14)
C6 N2 C3 C2 -165.0(13)
C4 N2 C3 Br2 -179.2(9)
C6 N2 C3 Br2 18(2)
C3 N2 C4 C1 2.0(14)
C6 N2 C4 C1 169.7(10)
C3 N2 C4 C5 -167.7(11)
C6 N2 C4 C5 0.0(14)
C2 C1 C4 N2 -0.9(15)
C2 C1 C4 C5 163.6(18)
C10 N1 C5 O1 8(2)
C6 N1 C5 O1 168.9(14)
C10 N1 C5 C4 -170.6(13)
C6 N1 C5 C4 -10.2(15)
N2 C4 C5 O1 -173.0(15)
C1 C4 C5 O1 22(3)
N2 C4 C5 N1 6.0(15)
C1 C4 C5 N1 -158.6(17)
C11 N3 C6 N1 -56.9(16)
C11 N3 C6 N2 55.2(17)
C11 N3 C6 C7 -179.5(11)
C5 N1 C6 N3 128.8(11)
C10 N1 C6 N3 -68.5(14)
C5 N1 C6 N2 9.8(14)
C10 N1 C6 N2 172.5(10)
C5 N1 C6 C7 -109.4(12)
C10 N1 C6 C7 53.3(14)
C3 N2 C6 N3 37(2)
C4 N2 C6 N3 -125.6(12)
C3 N2 C6 N1 157.0(13)
C4 N2 C6 N1 -5.6(13)
C3 N2 C6 C7 -85.9(18)
C4 N2 C6 C7 111.5(13)
N3 C6 C7 O2 -53.2(13)
N1 C6 C7 O2 -177.7(9)
N2 C6 C7 O2 71.2(14)
N3 C6 C7 O3 -173.8(10)
N1 C6 C7 O3 61.7(12)
N2 C6 C7 O3 -49.3(15)
N3 C6 C7 C8 70.4(15)
N1 C6 C7 C8 -54.1(14)
N2 C6 C7 C8 -165.1(12)
O2 C7 C8 C9 177.2(12)
O3 C7 C8 C9 -57.3(15)
C6 C7 C8 C9 57.3(16)
C7 C8 C9 C10 -56.6(15)
C5 N1 C10 C9 106.5(16)
C6 N1 C10 C9 -53.5(16)
C8 C9 C10 N1 52.3(15)
C14 N5 C11 N3 -179.2(12)
C14 N5 C11 N4 0(2)
C6 N3 C11 N5 176.0(12)
C6 N3 C11 N4 -3.7(18)
C12 N4 C11 N5 2.2(19)
C12 N4 C11 N3 -178.1(11)
C11 N4 C12 C13 -4(2)
N4 C12 C13 C14 3(3)
C11 N5 C14 C13 -2(2)
C12 C13 C14 N5 0(2)
